data_1515445
loop_
_publ_author_name
'Faustino, H\'elio'
'L\'opez, Fernando'
'Castedo, Luis'
'Mascare\~nas, Jos\'e L.'

_publ_section_title
;
 Gold(i)-catalyzed intermolecular (4 + 2) cycloaddition of allenamides and
 acyclic dienes
;
_journal_issue 4
_journal_name_full 'Chemical Science'
_journal_page_first 633
_journal_paper_doi 10.1039/c0sc00630k
_journal_volume 2
_journal_year 2011
_chemical_compound_source 'synthesis as described'
_chemical_formula_moiety 'C12 H17 N O2'
_chemical_formula_sum 'C12 H17 N O2'
_chemical_formula_weight 207.27
_chemical_name_common HF126A14cris
_chemical_name_systematic
;
?
;
_space_group_IT_number 14
_symmetry_cell_setting monoclinic
_symmetry_Int_Tables_number 14
_symmetry_space_group_name_Hall '-P 2ybc'
_symmetry_space_group_name_H-M 'P 1 21/c 1'
_atom_sites_solution_hydrogens geom
_atom_sites_solution_primary direct
_atom_sites_solution_secondary difmap
_audit_creation_date 2010-06-15T20:03:50-00:00
_audit_creation_method 'WinGX routine CIF_UPDATE'
_cell_angle_alpha 90
_cell_angle_beta 105.286(3)
_cell_angle_gamma 90
_cell_formula_units_Z 4
_cell_length_a 13.0268(5)
_cell_length_b 6.8021(3)
_cell_length_c 12.7876(6)
_cell_measurement_reflns_used 2996
_cell_measurement_temperature 100(2)
_cell_measurement_theta_max 27.41
_cell_measurement_theta_min 3.24
_cell_measurement_wavelength 0.71073
_cell_volume 1093.02(8)
_computing_cell_refinement 'APEXII v2010.3-0 (Bruker AXS, 2010)'
_computing_data_collection 'APEXII v2010.3-0 (Bruker AXS, 2010)'
_computing_data_reduction 'APEXII v2010.3-0 (Bruker AXS, 2010)'
_computing_molecular_graphics 'Ortep-3 for Windows (Farrugia, 1997)'
_computing_publication_material 'WinGX publication routines (Farrugia, 1999)'
_computing_structure_refinement 'SHELXL-97 (Sheldrick, 2008)'
_computing_structure_solution 'SIR97 (Altomare et al., 1999)'
_diffrn_ambient_temperature 100(2)
_diffrn_measured_fraction_theta_full 0.997
_diffrn_measured_fraction_theta_max 0.997
_diffrn_measurement_device_type 'Bruker X8 kappa APEXII CCD'
_diffrn_measurement_method 'omega and phi scans'
_diffrn_radiation_monochromator graphite
_diffrn_radiation_probe x-ray
_diffrn_radiation_type MoK\a
_diffrn_radiation_wavelength 0.71073
_diffrn_reflns_av_R_equivalents 0.0580
_diffrn_reflns_av_unetI/netI 0.0406
_diffrn_reflns_limit_h_max 16
_diffrn_reflns_limit_h_min -17
_diffrn_reflns_limit_k_max 8
_diffrn_reflns_limit_k_min 0
_diffrn_reflns_limit_l_max 16
_diffrn_reflns_limit_l_min 0
_diffrn_reflns_number 20370
_diffrn_reflns_theta_full 27.87
_diffrn_reflns_theta_max 27.87
_diffrn_reflns_theta_min 1.62
_exptl_absorpt_coefficient_mu 0.085
_exptl_absorpt_correction_T_max 0.9834
_exptl_absorpt_correction_T_min 0.8174
_exptl_absorpt_correction_type multi-scan
_exptl_absorpt_process_details 'BRUKER AXS - SADABS'
_exptl_crystal_colour colourless
_exptl_crystal_density_diffrn 1.26
_exptl_crystal_density_method 'not measured'
_exptl_crystal_description prism
_exptl_crystal_F_000 448
_exptl_crystal_size_max 0.58
_exptl_crystal_size_mid 0.37
_exptl_crystal_size_min 0.07
_refine_diff_density_max 0.265
_refine_diff_density_min -0.229
_refine_diff_density_rms 0.044
_refine_ls_extinction_coef 0.0080(15)
_refine_ls_extinction_expression Fc^*^=kFc[1+0.001xFc^2^\l^3^/sin(2\q)]^-1/4^
_refine_ls_extinction_method SHELXL
_refine_ls_goodness_of_fit_ref 1.034
_refine_ls_hydrogen_treatment refall
_refine_ls_matrix_type full
_refine_ls_number_parameters 205
_refine_ls_number_reflns 2594
_refine_ls_number_restraints 0
_refine_ls_restrained_S_all 1.034
_refine_ls_R_factor_all 0.0701
_refine_ls_R_factor_gt 0.0419
_refine_ls_shift/su_max 0
_refine_ls_shift/su_mean 0
_refine_ls_structure_factor_coef Fsqd
_refine_ls_weighting_details 'calc w=1/[\s^2^(Fo^2^)+(0.0392P)^2^+0.3061P] where P=(Fo^2^+2Fc^2^)/3'
_refine_ls_weighting_scheme calc
_refine_ls_wR_factor_gt 0.0868
_refine_ls_wR_factor_ref 0.1002
_reflns_number_gt 1862
_reflns_number_total 2594
_reflns_threshold_expression >2\s(I)
_cod_data_source_file c0sc00630k.txt
_cod_data_source_block lm05hff1n
_cod_original_sg_symbol_H-M 'P 21/c'
_cod_database_code 1515445

loop_
_symmetry_equiv_pos_as_xyz
'x, y, z'
'-x, y+1/2, -z+1/2'
'-x, -y, -z'
'x, -y-1/2, z-1/2'

loop_
_atom_site_label
_atom_site_type_symbol
_atom_site_fract_x
_atom_site_fract_y
_atom_site_fract_z
_atom_site_U_iso_or_equiv
_atom_site_adp_type
_atom_site_occupancy
_atom_site_symmetry_multiplicity
_atom_site_calc_flag
C2 C 0.51170(11) 0.7615(2) 0.47592(12) 0.0193(3) Uani 1 1 d
C4 C 0.46334(11) 0.7251(2) 0.63730(12) 0.0209(3) Uani 1 1 d
C5 C 0.58382(12) 0.7218(3) 0.65754(13) 0.0242(3) Uani 1 1 d
C7 C 0.32338(11) 0.7394(2) 0.45525(12) 0.0206(3) Uani 1 1 d
C8 C 0.23732(11) 0.6519(2) 0.47072(12) 0.0197(3) Uani 1 1 d
C9 C 0.23722(11) 0.4973(2) 0.55490(11) 0.0183(3) Uani 1 1 d
C10 C 0.16214(11) 0.3301(2) 0.50632(13) 0.0225(3) Uani 1 1 d
C11 C 0.09408(12) 0.3409(3) 0.40967(14) 0.0283(4) Uani 1 1 d
C12 C 0.07869(13) 0.5182(3) 0.33703(14) 0.0324(4) Uani 1 1 d
C13 C 0.12856(12) 0.7007(2) 0.39913(13) 0.0260(4) Uani 1 1 d
C14 C 0.20854(12) 0.5878(2) 0.65377(13) 0.0223(3) Uani 1 1 d
C15 C 0.17518(15) 0.1480(3) 0.57492(18) 0.0348(4) Uani 1 1 d
N3 N 0.42971(9) 0.71152(17) 0.51892(9) 0.0182(3) Uani 1 1 d
O1 O 0.60318(8) 0.77863(15) 0.55526(8) 0.0229(3) Uani 1 1 d
O6 O 0.50733(8) 0.78850(16) 0.38110(8) 0.0249(3) Uani 1 1 d
H4A H 0.4382(13) 0.614(3) 0.6735(13) 0.032(5) Uiso 1 1 d
H4B H 0.4385(13) 0.849(3) 0.6623(13) 0.030(5) Uiso 1 1 d
H5A H 0.6139(12) 0.585(3) 0.6751(13) 0.027(4) Uiso 1 1 d
H5B H 0.6198(13) 0.818(3) 0.7120(13) 0.028(4) Uiso 1 1 d
H7 H 0.3192(12) 0.831(2) 0.3951(13) 0.023(4) Uiso 1 1 d
H9 H 0.3088(12) 0.438(2) 0.5810(12) 0.018(4) Uiso 1 1 d
H11 H 0.0514(14) 0.228(3) 0.3817(14) 0.034(5) Uiso 1 1 d
H12A H 0.1116(14) 0.490(3) 0.2754(14) 0.038(5) Uiso 1 1 d
H12B H -0.0006(14) 0.546(3) 0.3019(13) 0.035(5) Uiso 1 1 d
H13A H 0.1334(13) 0.809(3) 0.3503(14) 0.029(4) Uiso 1 1 d
H13B H 0.0803(13) 0.741(2) 0.4481(13) 0.027(4) Uiso 1 1 d
H14A H 0.2627(13) 0.690(3) 0.6906(13) 0.028(4) Uiso 1 1 d
H14B H 0.2056(13) 0.484(3) 0.7107(14) 0.037(5) Uiso 1 1 d
H14C H 0.1377(14) 0.650(2) 0.6312(13) 0.028(4) Uiso 1 1 d
H15A H 0.2468(17) 0.088(3) 0.5841(15) 0.051(6) Uiso 1 1 d
H15B H 0.1215(15) 0.046(3) 0.5391(15) 0.050(6) Uiso 1 1 d
H15C H 0.1681(16) 0.178(3) 0.6518(18) 0.055(6) Uiso 1 1 d

loop_
_atom_site_aniso_label
_atom_site_aniso_U_11
_atom_site_aniso_U_22
_atom_site_aniso_U_33
_atom_site_aniso_U_23
_atom_site_aniso_U_13
_atom_site_aniso_U_12
C2 0.0201(7) 0.0141(7) 0.0249(8) -0.0021(6) 0.0081(6) -0.0006(5)
C4 0.0212(7) 0.0230(8) 0.0178(8) -0.0015(6) 0.0041(6) -0.0026(6)
C5 0.0218(7) 0.0275(9) 0.0227(8) -0.0027(7) 0.0047(6) -0.0044(6)
C7 0.0205(7) 0.0208(8) 0.0200(8) 0.0028(6) 0.0044(6) 0.0012(6)
C8 0.0199(7) 0.0189(7) 0.0200(8) -0.0002(6) 0.0045(6) 0.0002(6)
C9 0.0165(7) 0.0177(7) 0.0207(8) -0.0001(6) 0.0051(5) -0.0001(6)
C10 0.0203(7) 0.0190(8) 0.0306(9) -0.0041(6) 0.0106(6) -0.0010(6)
C11 0.0214(8) 0.0295(9) 0.0334(10) -0.0101(7) 0.0063(7) -0.0054(6)
C12 0.0230(8) 0.0480(11) 0.0240(9) -0.0023(8) 0.0024(7) -0.0029(7)
C13 0.0205(7) 0.0310(9) 0.0256(8) 0.0078(7) 0.0043(6) 0.0007(6)
C14 0.0219(8) 0.0236(8) 0.0228(8) -0.0009(7) 0.0082(6) 0.0012(6)
C15 0.0327(10) 0.0206(9) 0.0500(12) 0.0026(8) 0.0089(8) -0.0054(7)
N3 0.0180(6) 0.0179(6) 0.0186(6) 0.0017(5) 0.0047(5) -0.0017(5)
O1 0.0190(5) 0.0243(6) 0.0260(6) -0.0022(5) 0.0071(4) -0.0053(4)
O6 0.0266(6) 0.0260(6) 0.0245(6) 0.0020(5) 0.0112(5) -0.0006(4)

loop_
_atom_type_symbol
_atom_type_description
_atom_type_scat_dispersion_real
_atom_type_scat_dispersion_imag
_atom_type_scat_source
C C 0.0033 0.0016 'International Tables Vol C Tables 4.2.6.8 and 6.1.1.4'
H H 0 0 'International Tables Vol C Tables 4.2.6.8 and 6.1.1.4'
N N 0.0061 0.0033 'International Tables Vol C Tables 4.2.6.8 and 6.1.1.4'
O O 0.0106 0.006 'International Tables Vol C Tables 4.2.6.8 and 6.1.1.4'

loop_
_geom_angle_atom_site_label_1
_geom_angle_atom_site_label_2
_geom_angle_atom_site_label_3
_geom_angle
O6 C2 O1 122.50(12)
O6 C2 N3 127.17(13)
O1 C2 N3 110.32(12)
N3 C4 C5 100.90(11)
N3 C4 H4A 113.0(10)
C5 C4 H4A 111.4(10)
N3 C4 H4B 110.8(10)
C5 C4 H4B 111.7(10)
H4A C4 H4B 108.9(14)
O1 C5 C4 105.06(12)
O1 C5 H5A 107.2(9)
C4 C5 H5A 111.9(9)
O1 C5 H5B 107.4(10)
C4 C5 H5B 112.9(10)
H5A C5 H5B 111.8(13)
C8 C7 N3 125.98(14)
C8 C7 H7 121.8(9)
N3 C7 H7 112.2(9)
C7 C8 C9 125.38(13)
C7 C8 C13 120.38(14)
C9 C8 C13 114.22(12)
C8 C9 C10 110.60(12)
C8 C9 C14 110.76(12)
C10 C9 C14 111.43(12)
C8 C9 H9 110.2(9)
C10 C9 H9 106.4(9)
C14 C9 H9 107.3(8)
C11 C10 C15 122.53(15)
C11 C10 C9 122.79(14)
C15 C10 C9 114.61(14)
C10 C11 C12 124.79(15)
C10 C11 H11 118.9(11)
C12 C11 H11 116.3(11)
C11 C12 C13 111.25(13)
C11 C12 H12A 108.4(10)
C13 C12 H12A 110.5(10)
C11 C12 H12B 111.8(10)
C13 C12 H12B 108.6(10)
H12A C12 H12B 106.1(13)
C8 C13 C12 109.92(13)
C8 C13 H13A 110.2(10)
C12 C13 H13A 111.8(10)
C8 C13 H13B 108.3(9)
C12 C13 H13B 106.9(9)
H13A C13 H13B 109.6(13)
C9 C14 H14A 111.5(9)
C9 C14 H14B 111.9(10)
H14A C14 H14B 107.1(13)
C9 C14 H14C 110.0(10)
H14A C14 H14C 108.8(13)
H14B C14 H14C 107.3(13)
C10 C15 H15A 111.3(12)
C10 C15 H15B 110.1(11)
H15A C15 H15B 106.9(16)
C10 C15 H15C 111.6(12)
H15A C15 H15C 106.6(16)
H15B C15 H15C 110.2(16)
C2 N3 C7 118.87(12)
C2 N3 C4 110.35(12)
C7 N3 C4 124.36(12)
C2 O1 C5 109.03(11)

loop_
_geom_bond_atom_site_label_1
_geom_bond_atom_site_label_2
_geom_bond_distance
C2 O6 1.2127(17)
C2 O1 1.3512(17)
C2 N3 1.3669(18)
C4 N3 1.4637(18)
C4 C5 1.522(2)
C4 H4A 0.986(18)
C4 H4B 0.987(18)
C5 O1 1.4482(18)
C5 H5A 1.011(17)
C5 H5B 0.980(17)
C7 C8 1.329(2)
C7 N3 1.4222(18)
C7 H7 0.979(16)
C8 C9 1.505(2)
C8 C13 1.507(2)
C9 C10 1.522(2)
C9 C14 1.538(2)
C9 H9 0.989(15)
C10 C11 1.319(2)
C10 C15 1.501(2)
C11 C12 1.503(2)
C11 H11 0.963(18)
C12 C13 1.524(2)
C12 H12A 1.009(18)
C12 H12B 1.029(17)
C13 H13A 0.977(18)
C13 H13B 1.035(17)
C14 H14A 1.014(18)
C14 H14B 1.021(18)
C14 H14C 0.988(17)
C15 H15A 1.00(2)
C15 H15B 1.01(2)
C15 H15C 1.03(2)

loop_
_geom_torsion_atom_site_label_1
_geom_torsion_atom_site_label_2
_geom_torsion_atom_site_label_3
_geom_torsion_atom_site_label_4
_geom_torsion
N3 C4 C5 O1 20.14(15)
N3 C7 C8 C9 -3.9(2)
N3 C7 C8 C13 177.84(14)
C7 C8 C9 C10 -135.74(15)
C13 C8 C9 C10 42.64(17)
C7 C8 C9 C14 100.21(17)
C13 C8 C9 C14 -81.41(16)
C8 C9 C10 C11 -11.05(19)
C14 C9 C10 C11 112.62(16)
C8 C9 C10 C15 166.21(13)
C14 C9 C10 C15 -70.12(17)
C15 C10 C11 C12 -179.21(15)
C9 C10 C11 C12 -2.2(2)
C10 C11 C12 C13 -15.2(2)
C7 C8 C13 C12 117.56(16)
C9 C8 C13 C12 -60.91(17)
C11 C12 C13 C8 44.37(18)
O6 C2 N3 C7 -17.3(2)
O1 C2 N3 C7 162.63(12)
O6 C2 N3 C4 -170.42(15)
O1 C2 N3 C4 9.51(16)
C8 C7 N3 C2 160.17(15)
C8 C7 N3 C4 -50.7(2)
C5 C4 N3 C2 -18.39(16)
C5 C4 N3 C7 -169.73(13)
O6 C2 O1 C5 -175.36(14)
N3 C2 O1 C5 4.70(15)
C4 C5 O1 C2 -16.15(16)
